data_4323286
loop_
_publ_author_name
'Hans-J\"urgen Haupt'
'Meinhard Schwefer'
'Hans Egold'
'Ulrich Fl\"orke'

_publ_contact_author
;
Dr Ulrich Fl\"orke
Anorganische und Analytische Chemie
Universit\"at-GH Paderborn
Warburgerstr. 100
D-33098 Paderborn, FRG
;
_publ_contact_author_email floe@mvaxac.uni-paderborn.de
_publ_contact_author_fax '49 5251 60 3423'
_publ_contact_author_phone '49 5251 60 2496'
_publ_section_title
;
 Stepwise Synthesis of the Functionalized Metallatetrahedron
 Re~2~(AuPPh~3~)~2~(\m-PCy~2~)(CO)~7~X (X = Cl, Br, I)
;
_journal_name_full 'Inorganic Chemistry'
_journal_page_first 184
_journal_page_last 188
_journal_paper_doi 10.1021/ic9606690
_journal_volume 36
_journal_year 1997
_chemical_formula_structural 'Au2 C55 H52 Cl O7 P3 Re2 * C H2 Cl2'
_chemical_formula_sum 'C56 H54 Au2 Cl3 O7 P3 Re2'
_chemical_formula_weight 1804.58
_chemical_name_systematic
; 
 \m-dicyclohexylphosphido-P,P-bis(triphenylphosphido-gold)-
 chloro-heptacarbonyl-dirhenium dichloromethane solvate
;
_space_group_IT_number 14
_symmetry_cell_setting monoclinic
_symmetry_space_group_name_Hall '-P 2ybc'
_symmetry_space_group_name_H-M 'P 1 21/c 1'
_atom_sites_solution_hydrogens geom
_atom_sites_solution_primary direct
_atom_sites_solution_secondary difmap
_audit_creation_method SHELXL
_cell_angle_alpha 90.00
_cell_angle_beta 105.14(2)
_cell_angle_gamma 90.00
_cell_formula_units_Z 4
_cell_length_a 18.615(5)
_cell_length_b 13.606(2)
_cell_length_c 24.223(6)
_cell_measurement_reflns_used 30
_cell_measurement_temperature 293(2)
_cell_measurement_theta_max 15
_cell_measurement_theta_min 7
_cell_volume 5922(2)
_computing_structure_refinement 'SHELXTL V5'
_computing_structure_solution 'SHELXTL V5'
_diffrn_ambient_temperature 293(2)
_diffrn_measurement_device 'Siemens R3m'
_diffrn_measurement_method omega-2theta
_diffrn_radiation_monochromator graphite
_diffrn_radiation_source 'fine-focus sealed tube'
_diffrn_radiation_type MoK\a
_diffrn_radiation_wavelength 0.71073
_diffrn_reflns_av_R_equivalents 0.0622
_diffrn_reflns_av_sigmaI/netI 0.1762
_diffrn_reflns_limit_h_max 23
_diffrn_reflns_limit_h_min -24
_diffrn_reflns_limit_k_max 17
_diffrn_reflns_limit_k_min 0
_diffrn_reflns_limit_l_max 31
_diffrn_reflns_limit_l_min 0
_diffrn_reflns_number 13991
_diffrn_reflns_theta_max 27.57
_diffrn_reflns_theta_min 2.31
_diffrn_standards_decay_% 10
_diffrn_standards_interval_count 400
_diffrn_standards_number 3
_exptl_absorpt_coefficient_mu 9.278
_exptl_absorpt_correction_T_max 0.527
_exptl_absorpt_correction_T_min 0.464
_exptl_absorpt_correction_type psi-scans
_exptl_crystal_colour yellow
_exptl_crystal_density_diffrn 2.024
_exptl_crystal_description prism
_exptl_crystal_F_000 3400
_exptl_crystal_size_max 0.58
_exptl_crystal_size_mid 0.11
_exptl_crystal_size_min 0.10
_refine_diff_density_max 1.747
_refine_diff_density_min -1.138
_refine_diff_density_rms 0.219
_refine_ls_extinction_coef 0.00000(2)
_refine_ls_extinction_expression Fc^*^=kFc[1+0.001xFc^2^\l^3^/sin(2\q)]^-1/4^
_refine_ls_extinction_method SHELXL
_refine_ls_goodness_of_fit_all 0.970
_refine_ls_goodness_of_fit_obs 1.111
_refine_ls_hydrogen_treatment riding
_refine_ls_matrix_type full
_refine_ls_number_parameters 587
_refine_ls_number_reflns 13664
_refine_ls_number_restraints 0
_refine_ls_restrained_S_all 0.971
_refine_ls_restrained_S_obs 1.111
_refine_ls_R_factor_all 0.1936
_refine_ls_R_factor_obs 0.0744
_refine_ls_shift/esd_max 0.000
_refine_ls_shift/esd_mean 0.000
_refine_ls_structure_factor_coef Fsqd
_refine_ls_weighting_details 'w=1/[\s^2^(Fo^2^)+(0.0505P)^2^+0.0000P] where P=(Fo^2^+2Fc^2^)/3'
_refine_ls_weighting_scheme calc
_refine_ls_wR_factor_all 0.1596
_refine_ls_wR_factor_obs 0.1194
_reflns_number_observed 6090
_reflns_number_total 13666
_reflns_observed_criterion >2sigma(I)
_cod_data_source_file ic9606690_2.cif
_cod_data_source_block 4a
_cod_depositor_comments
;
The following automatic conversions were performed:

'_refine_ls_weighting_scheme' value 'calc
w=1/[\s^2^(Fo^2^)+(0.0505P)^2^+0.0000P] where P=(Fo^2^+2Fc^2^)/3' was
changed to 'calc'. New tag '_refine_ls_weighting_details' was
created. The value of the new tag was set to
'w=1/[\s^2^(Fo^2^)+(0.0505P)^2^+0.0000P] where P=(Fo^2^+2Fc^2^)/3'.

Automatic conversion script
Id: cif_fix_values 3143 2015-03-26 13:38:13Z robertas 
;
_cod_original_cell_volume 5922.1(23)
_cod_database_code 4323286

loop_
_symmetry_equiv_pos_as_xyz
'x, y, z'
'-x, y+1/2, -z+1/2'
'-x, -y, -z'
'x, -y-1/2, z-1/2'

loop_
_atom_site_aniso_label
_atom_site_aniso_U_11
_atom_site_aniso_U_22
_atom_site_aniso_U_33
_atom_site_aniso_U_23
_atom_site_aniso_U_13
_atom_site_aniso_U_12
Au1 0.0581(4) 0.0496(4) 0.0408(4) -0.0019(4) 0.0205(3) -0.0018(4)
Au2 0.0569(5) 0.0394(4) 0.0555(4) -0.0002(4) 0.0216(4) 0.0019(4)
Re1 0.0406(4) 0.0422(4) 0.0393(4) -0.0002(4) 0.0100(3) -0.0033(4)
Re2 0.0402(4) 0.0467(5) 0.0446(4) 0.0026(4) 0.0132(3) -0.0062(4)
P1 0.047(3) 0.046(3) 0.045(3) 0.001(2) 0.016(2) -0.009(2)
P2 0.052(3) 0.043(3) 0.038(2) -0.001(2) 0.018(2) -0.001(2)
P3 0.048(3) 0.036(3) 0.060(3) -0.003(2) 0.016(2) 0.000(2)
Cl1 0.103(5) 0.120(6) 0.100(5) 0.028(4) 0.015(4) -0.014(4)
C1 0.077(13) 0.035(11) 0.057(11) -0.005(10) 0.011(10) -0.022(11)
O1 0.080(10) 0.082(11) 0.067(9) 0.006(8) -0.022(8) -0.008(9)
C2 0.059(12) 0.044(11) 0.027(9) 0.003(8) -0.009(8) -0.005(10)
O2 0.047(8) 0.057(9) 0.102(10) 0.012(8) 0.034(7) -0.008(7)
C3 0.053(13) 0.034(12) 0.074(15) 0.004(11) 0.012(11) -0.003(10)
O3 0.076(11) 0.081(12) 0.060(9) 0.004(9) 0.013(8) 0.000(9)
C4 0.054(12) 0.047(12) 0.063(12) 0.001(10) 0.024(10) 0.002(10)
O4 0.070(10) 0.098(12) 0.109(12) 0.020(10) 0.034(9) -0.037(9)
C5 0.045(11) 0.047(12) 0.075(13) 0.000(11) 0.017(10) -0.033(10)
O5 0.048(8) 0.140(15) 0.075(10) 0.032(10) -0.006(7) 0.008(9)
C6 0.055(14) 0.058(16) 0.059(15) 0.008(12) 0.011(11) -0.016(13)
O6 0.091(12) 0.090(15) 0.091(13) -0.003(11) 0.024(10) 0.018(12)
C7 0.041(12) 0.086(19) 0.063(14) 0.015(12) 0.031(10) 0.003(11)
O7 0.086(13) 0.088(14) 0.120(15) 0.012(11) 0.041(10) -0.005(10)
C11 0.059(11) 0.041(11) 0.045(10) -0.004(9) 0.016(9) -0.009(9)
C12 0.081(14) 0.093(16) 0.033(10) -0.018(10) 0.028(10) -0.011(13)
C13 0.117(19) 0.111(21) 0.054(13) -0.008(13) 0.022(13) -0.026(16)
C14 0.111(19) 0.113(20) 0.048(13) 0.005(13) 0.027(13) -0.011(17)
C15 0.090(16) 0.111(19) 0.057(13) -0.010(13) 0.048(12) -0.030(14)
C16 0.096(16) 0.086(16) 0.063(13) -0.038(12) 0.041(12) -0.056(13)
C21 0.062(12) 0.036(11) 0.051(11) -0.009(9) 0.010(9) 0.005(9)
C22 0.064(13) 0.041(12) 0.081(14) 0.008(11) 0.014(11) -0.006(10)
C23 0.103(18) 0.037(13) 0.120(19) -0.017(13) 0.036(16) -0.017(12)
C24 0.113(20) 0.082(18) 0.095(18) 0.035(15) 0.038(16) 0.013(17)
C25 0.091(16) 0.072(16) 0.062(13) 0.005(12) 0.007(12) 0.003(14)
C26 0.049(12) 0.049(13) 0.089(15) 0.007(11) 0.010(11) -0.006(10)
C31 0.060(11) 0.035(10) 0.049(10) -0.001(9) 0.025(9) 0.003(9)
C32 0.055(12) 0.072(15) 0.070(13) -0.003(12) 0.014(10) -0.026(11)
C33 0.076(16) 0.083(19) 0.130(23) -0.020(16) 0.026(16) -0.028(14)
C34 0.050(14) 0.108(22) 0.152(25) 0.052(21) 0.032(16) 0.031(15)
C35 0.068(15) 0.112(21) 0.070(15) 0.045(15) 0.005(12) -0.002(14)
C36 0.081(13) 0.050(12) 0.039(10) 0.003(9) 0.019(9) -0.014(11)
C41 0.037(9) 0.034(10) 0.050(10) 0.006(8) 0.025(8) -0.003(7)
C42 0.048(12) 0.085(16) 0.081(15) -0.039(13) -0.008(11) 0.004(11)
C43 0.044(12) 0.127(21) 0.075(14) -0.040(14) 0.005(11) 0.012(13)
C44 0.046(12) 0.134(21) 0.079(15) -0.022(15) 0.023(11) 0.004(14)
C45 0.044(11) 0.096(18) 0.056(12) -0.010(11) 0.010(9) 0.019(11)
C46 0.059(12) 0.082(16) 0.067(13) -0.015(11) 0.025(11) 0.023(11)
C51 0.038(10) 0.047(11) 0.039(9) -0.017(8) 0.011(8) 0.001(8)
C52 0.064(13) 0.051(13) 0.090(15) -0.010(11) 0.042(12) -0.003(11)
C53 0.089(17) 0.080(17) 0.079(15) -0.005(14) 0.033(13) 0.008(14)
C54 0.048(12) 0.079(17) 0.103(17) -0.028(14) 0.016(12) 0.027(12)
C55 0.073(15) 0.052(14) 0.095(16) 0.012(12) 0.006(13) 0.022(12)
C56 0.079(15) 0.048(13) 0.065(13) 0.020(11) 0.013(11) 0.015(11)
C61 0.063(12) 0.024(10) 0.057(11) 0.001(8) 0.032(10) 0.012(8)
C62 0.120(19) 0.067(16) 0.087(16) 0.008(13) 0.046(15) -0.037(14)
C63 0.152(25) 0.071(18) 0.103(20) -0.004(14) 0.055(19) -0.046(18)
C64 0.125(24) 0.073(20) 0.169(30) -0.021(18) 0.088(22) -0.047(18)
C65 0.057(16) 0.146(28) 0.162(27) -0.027(24) 0.034(17) -0.024(18)
C66 0.073(15) 0.062(14) 0.087(16) -0.014(12) 0.009(13) 0.008(13)
C71 0.056(12) 0.070(15) 0.063(13) -0.026(12) 0.018(10) -0.012(11)
C72 0.065(14) 0.093(19) 0.111(19) -0.027(15) 0.040(14) 0.004(13)
C73 0.131(25) 0.153(30) 0.195(31) -0.045(25) 0.124(25) -0.019(22)
C74 0.060(16) 0.240(39) 0.142(26) -0.128(27) 0.045(17) -0.016(20)
C75 0.093(19) 0.146(26) 0.173(29) -0.115(23) 0.032(20) 0.034(18)
C76 0.074(16) 0.130(23) 0.114(20) -0.027(18) -0.016(15) 0.048(17)
C81 0.071(14) 0.031(11) 0.099(17) -0.005(11) 0.020(13) 0.016(10)
C82 0.073(17) 0.108(21) 0.134(24) -0.031(18) -0.013(16) 0.018(16)
C83 0.107(22) 0.119(26) 0.194(34) -0.043(27) -0.090(25) 0.027(20)
C84 0.254(46) 0.085(24) 0.100(25) -0.027(19) -0.065(27) 0.001(29)
C85 0.246(41) 0.076(20) 0.103(25) -0.007(18) -0.024(25) -0.027(25)
C86 0.141(22) 0.060(15) 0.064(15) -0.001(13) -0.012(16) -0.008(15)
C100 0.319(52) 0.146(33) 0.273(47) -0.056(33) 0.111(41) -0.165(35)
Cl11 0.237(11) 0.164(9) 0.161(8) 0.032(7) 0.043(8) 0.002(8)
Cl12 0.329(16) 0.176(11) 0.208(11) 0.001(9) -0.113(11) -0.084(11)

loop_
_atom_site_label
_atom_site_type_symbol
_atom_site_fract_x
_atom_site_fract_y
_atom_site_fract_z
_atom_site_U_iso_or_equiv
_atom_site_thermal_displace_type
_atom_site_occupancy
_atom_site_calc_flag
_atom_site_refinement_flags
_atom_site_disorder_group
Au1 Au 0.20332(4) 0.00300(5) 0.30141(3) 0.0481(2) Uani 1 d . .
Au2 Au 0.25187(4) -0.14055(5) 0.24380(3) 0.0493(2) Uani 1 d . .
Re1 Re 0.13683(4) -0.00728(5) 0.17868(3) 0.0408(2) Uani 1 d . .
Re2 Re 0.30904(4) 0.05954(5) 0.23500(3) 0.0434(2) Uani 1 d . .
P1 P 0.2180(2) 0.1064(3) 0.1454(2) 0.0451(12) Uani 1 d . .
P2 P 0.1866(2) 0.0087(3) 0.3916(2) 0.0432(11) Uani 1 d . .
P3 P 0.2875(3) -0.2975(3) 0.2720(2) 0.0479(12) Uani 1 d . .
Cl1 Cl 0.1766(3) -0.1438(5) 0.1209(3) 0.110(2) Uani 1 d . .
C1 C 0.0550(11) 0.0047(13) 0.1137(8) 0.057(5) Uani 1 d . .
O1 O 0.0015(8) 0.0124(10) 0.0754(6) 0.084(4) Uani 1 d . .
C2 C 0.0826(10) -0.1018(12) 0.2115(6) 0.047(5) Uani 1 d . .
O2 O 0.0441(6) -0.1569(9) 0.2280(5) 0.066(4) Uani 1 d . .
C3 C 0.0977(11) 0.1049(14) 0.2155(9) 0.055(6) Uani 1 d . .
O3 O 0.0756(8) 0.1640(11) 0.2311(6) 0.074(4) Uani 1 d . .
C4 C 0.3863(10) 0.1455(13) 0.2257(7) 0.053(5) Uani 1 d . .
O4 O 0.4307(7) 0.1982(11) 0.2189(6) 0.091(5) Uani 1 d . .
C5 C 0.3736(9) 0.0106(13) 0.3077(8) 0.055(5) Uani 1 d . .
O5 O 0.4154(7) -0.0216(12) 0.3475(6) 0.091(5) Uani 1 d . .
C6 C 0.2717(13) 0.1766(16) 0.2772(10) 0.058(6) Uani 1 d . .
O6 O 0.2590(10) 0.2327(12) 0.2937(8) 0.090(6) Uani 1 d . .
C7 C 0.3533(11) -0.0454(18) 0.1903(9) 0.060(6) Uani 1 d . .
O7 O 0.3779(9) -0.0875(13) 0.1697(7) 0.095(6) Uani 1 d . .
C11 C 0.2438(9) 0.0676(12) 0.0788(6) 0.048(4) Uani 1 d . .
H11 H 0.2568(9) -0.0021(12) 0.0845(6) 0.057 Uiso 1 calc R .
C12 C 0.1806(10) 0.0717(15) 0.0240(6) 0.066(6) Uani 1 d . .
H12A H 0.1675(10) 0.1396(15) 0.0138(6) 0.080 Uiso 1 calc R .
H12B H 0.1370(10) 0.0387(15) 0.0298(6) 0.080 Uiso 1 calc R .
C13 C 0.2060(13) 0.0214(16) -0.0243(8) 0.094(8) Uani 1 d . .
H13A H 0.2160(13) -0.0474(16) -0.0148(8) 0.113 Uiso 1 calc R .
H13B H 0.1662(13) 0.0247(16) -0.0593(8) 0.113 Uiso 1 calc R .
C14 C 0.2750(12) 0.0688(17) -0.0341(8) 0.090(7) Uani 1 d . .
H14A H 0.2907(12) 0.0332(17) -0.0636(8) 0.108 Uiso 1 calc R .
H14B H 0.2639(12) 0.1359(17) -0.0471(8) 0.108 Uiso 1 calc R .
C15 C 0.3363(11) 0.0685(17) 0.0199(7) 0.081(7) Uani 1 d . .
H15A H 0.3791(11) 0.1027(17) 0.0134(7) 0.097 Uiso 1 calc R .
H15B H 0.3510(11) 0.0012(17) 0.0303(7) 0.097 Uiso 1 calc R .
C16 C 0.3131(11) 0.1177(15) 0.0694(8) 0.078(7) Uani 1 d . .
H16A H 0.3535(11) 0.1132(15) 0.1040(8) 0.094 Uiso 1 calc R .
H16B H 0.3028(11) 0.1867(15) 0.0608(8) 0.094 Uiso 1 calc R .
C21 C 0.1887(9) 0.2360(11) 0.1410(7) 0.051(5) Uani 1 d . .
H21 H 0.1780(9) 0.2486(11) 0.1779(7) 0.061 Uiso 1 calc R .
C22 C 0.2467(10) 0.3116(12) 0.1381(8) 0.063(5) Uani 1 d . .
H22A H 0.2588(10) 0.3063(12) 0.1016(8) 0.075 Uiso 1 calc R .
H22B H 0.2917(10) 0.2991(12) 0.1681(8) 0.075 Uiso 1 calc R .
C23 C 0.2181(12) 0.4167(13) 0.1449(10) 0.085(7) Uani 1 d . .
H23A H 0.2124(12) 0.4242(13) 0.1834(10) 0.102 Uiso 1 calc R .
H23B H 0.2548(12) 0.4642(13) 0.1399(10) 0.102 Uiso 1 calc R .
C24 C 0.1438(13) 0.4383(17) 0.1019(9) 0.095(7) Uani 1 d . .
H24A H 0.1255(13) 0.5019(17) 0.1103(9) 0.114 Uiso 1 calc R .
H24B H 0.1509(13) 0.4410(17) 0.0637(9) 0.114 Uiso 1 calc R .
C25 C 0.0884(12) 0.3620(15) 0.1041(8) 0.078(6) Uani 1 d . .
H25A H 0.0434(12) 0.3743(15) 0.0740(8) 0.093 Uiso 1 calc R .
H25B H 0.0757(12) 0.3666(15) 0.1404(8) 0.093 Uiso 1 calc R .
C26 C 0.1158(9) 0.2582(13) 0.0973(8) 0.064(5) Uani 1 d . .
H26A H 0.0784(9) 0.2112(13) 0.1016(8) 0.077 Uiso 1 calc R .
H26B H 0.1225(9) 0.2508(13) 0.0591(8) 0.077 Uiso 1 calc R .
C31 C 0.1567(6) -0.1079(7) 0.4148(5) 0.046(4) Uani 1 d G .
C32 C 0.1181(7) -0.1748(10) 0.3744(4) 0.066(6) Uani 1 d G .
H32 H 0.1091(10) -0.1607(15) 0.3356(4) 0.079 Uiso 1 calc R .
C33 C 0.0931(7) -0.2626(9) 0.3920(7) 0.096(8) Uani 1 d G .
H33 H 0.0672(9) -0.3073(13) 0.3650(9) 0.116 Uiso 1 calc R .
C34 C 0.1066(7) -0.2835(8) 0.4500(8) 0.102(9) Uani 1 d G .
H34 H 0.0898(10) -0.3423(9) 0.4618(11) 0.123 Uiso 1 calc R .
C35 C 0.1451(7) -0.2167(11) 0.4904(5) 0.086(7) Uani 1 d G .
H35 H 0.1542(11) -0.2307(16) 0.5292(6) 0.103 Uiso 1 calc R .
C36 C 0.1702(6) -0.1289(9) 0.4727(4) 0.056(5) Uani 1 d G .
H36 H 0.1960(9) -0.0841(13) 0.4997(6) 0.067 Uiso 1 calc R .
C41 C 0.2734(5) 0.0319(8) 0.4452(4) 0.038(4) Uani 1 d G .
C42 C 0.2846(6) 0.1121(8) 0.4820(5) 0.076(6) Uani 1 d G .
H42 H 0.2466(7) 0.1574(10) 0.4799(7) 0.091 Uiso 1 calc R .
C43 C 0.3527(7) 0.1245(9) 0.5221(5) 0.084(7) Uani 1 d G .
H43 H 0.3602(10) 0.1781(11) 0.5467(7) 0.101 Uiso 1 calc R .
C44 C 0.4095(5) 0.0567(11) 0.5253(5) 0.085(7) Uani 1 d G .
H44 H 0.4550(6) 0.0650(15) 0.5521(6) 0.102 Uiso 1 calc R .
C45 C 0.3983(6) -0.0235(9) 0.4885(5) 0.066(6) Uani 1 d G .
H45 H 0.4363(7) -0.0688(12) 0.4907(8) 0.079 Uiso 1 calc R .
C46 C 0.3302(7) -0.0359(7) 0.4485(5) 0.068(6) Uani 1 d G .
H46 H 0.3227(9) -0.0896(9) 0.4238(6) 0.082 Uiso 1 calc R .
C51 C 0.1212(6) 0.0993(8) 0.4034(5) 0.041(4) Uani 1 d G .
C52 C 0.0671(7) 0.0751(8) 0.4312(5) 0.064(5) Uani 1 d G .
H52 H 0.0640(10) 0.0113(9) 0.4442(7) 0.077 Uiso 1 calc R .
C53 C 0.0175(6) 0.1464(11) 0.4397(5) 0.081(6) Uani 1 d G .
H53 H -0.0187(8) 0.1302(16) 0.4583(7) 0.097 Uiso 1 calc R .
C54 C 0.0221(7) 0.2418(10) 0.4204(6) 0.077(7) Uani 1 d G .
H54 H -0.0110(9) 0.2895(13) 0.4261(8) 0.093 Uiso 1 calc R .
C55 C 0.0763(8) 0.2659(7) 0.3926(5) 0.076(6) Uani 1 d G .
H55 H 0.0794(11) 0.3298(8) 0.3797(8) 0.091 Uiso 1 calc R .
C56 C 0.1258(6) 0.1947(9) 0.3841(5) 0.065(6) Uani 1 d G .
H56 H 0.1621(8) 0.2108(13) 0.3655(7) 0.078 Uiso 1 calc R .
C61 C 0.2118(7) -0.3814(8) 0.2697(5) 0.045(4) Uani 1 d G .
C62 C 0.2238(7) -0.4682(10) 0.3010(5) 0.088(7) Uani 1 d G .
H62 H 0.2704(9) -0.4812(15) 0.3254(7) 0.105 Uiso 1 calc R .
C63 C 0.1663(11) -0.5355(8) 0.2958(7) 0.104(9) Uani 1 d G .
H63 H 0.1744(15) -0.5936(10) 0.3167(9) 0.125 Uiso 1 calc R .
C64 C 0.0967(9) -0.5161(12) 0.2592(8) 0.113(10) Uani 1 d G .
H64 H 0.0582(11) -0.5611(16) 0.2557(11) 0.136 Uiso 1 calc R .
C65 C 0.0847(6) -0.4292(14) 0.2279(6) 0.121(10) Uani 1 d G .
H65 H 0.0381(7) -0.4162(20) 0.2035(9) 0.145 Uiso 1 calc R .
C66 C 0.1422(8) -0.3619(9) 0.2331(5) 0.076(6) Uani 1 d G .
H66 H 0.1342(12) -0.3038(11) 0.2122(7) 0.092 Uiso 1 calc R .
C71 C 0.3421(7) -0.3595(11) 0.2307(6) 0.062(5) Uani 1 d G .
C72 C 0.3345(7) -0.3278(9) 0.1749(7) 0.087(7) Uani 1 d G .
H72 H 0.3047(11) -0.2739(12) 0.1608(10) 0.104 Uiso 1 calc R .
C73 C 0.3716(9) -0.3768(14) 0.1401(5) 0.144(13) Uani 1 d G .
H73 H 0.3665(14) -0.3556(20) 0.1028(6) 0.173 Uiso 1 calc R .
C74 C 0.4162(8) -0.4574(13) 0.1612(8) 0.144(15) Uani 1 d G .
H74 H 0.4410(11) -0.4902(18) 0.1379(11) 0.173 Uiso 1 calc R .
C75 C 0.4238(7) -0.4891(10) 0.2170(9) 0.138(13) Uani 1 d G .
H75 H 0.4537(11) -0.5430(12) 0.2310(12) 0.165 Uiso 1 calc R .
C76 C 0.3867(9) -0.4401(12) 0.2517(6) 0.114(9) Uani 1 d G .
H76 H 0.3918(13) -0.4613(17) 0.2890(6) 0.137 Uiso 1 calc R .
C81 C 0.3439(9) -0.2978(9) 0.3456(5) 0.067(6) Uani 1 d G .
C82 C 0.4204(9) -0.2843(11) 0.3578(8) 0.112(9) Uani 1 d G .
H82 H 0.4434(14) -0.2782(17) 0.3282(10) 0.135 Uiso 1 calc R .
C83 C 0.4627(7) -0.2800(12) 0.4143(10) 0.164(17) Uani 1 d G .
H83 H 0.5139(7) -0.2710(18) 0.4224(14) 0.197 Uiso 1 calc R .
C84 C 0.4284(12) -0.2893(12) 0.4586(6) 0.167(18) Uani 1 d G .
H84 H 0.4567(17) -0.2864(17) 0.4964(7) 0.200 Uiso 1 calc R .
C85 C 0.3519(13) -0.3028(12) 0.4464(6) 0.155(14) Uani 1 d G .
H85 H 0.3290(18) -0.3089(18) 0.4761(9) 0.186 Uiso 1 calc R .
C86 C 0.3096(8) -0.3070(10) 0.3899(8) 0.095(8) Uani 1 d G .
H86 H 0.2584(8) -0.3161(16) 0.3818(12) 0.115 Uiso 1 calc R .
C100 C 0.5371(22) -0.3129(24) 0.6465(16) 0.240(21) Uani 1 d . .
H10A H 0.4869(22) -0.3003(24) 0.6493(16) 0.288 Uiso 1 calc R .
H10B H 0.5713(22) -0.3160(24) 0.6843(16) 0.288 Uiso 1 calc R .
Cl11 Cl 0.5438(6) -0.4305(8) 0.5986(4) 0.189(4) Uani 1 d . .
Cl12 Cl 0.5668(8) -0.2277(8) 0.5995(5) 0.272(7) Uani 1 d . .

loop_
_atom_type_symbol
_atom_type_description
_atom_type_scat_dispersion_real
_atom_type_scat_dispersion_imag
_atom_type_scat_source
C C 0.0033 0.0016 'International Tables Vol C Tables 4.2.6.8 and 6.1.1.4'
H H 0.0000 0.0000 'International Tables Vol C Tables 4.2.6.8 and 6.1.1.4'
O O 0.0106 0.0060 'International Tables Vol C Tables 4.2.6.8 and 6.1.1.4'
P P 0.1023 0.0942 'International Tables Vol C Tables 4.2.6.8 and 6.1.1.4'
Re Re -1.0185 7.2310 'International Tables Vol C Tables 4.2.6.8 and 6.1.1.4'
Au Au -2.0133 8.8022 'International Tables Vol C Tables 4.2.6.8 and 6.1.1.4'
Cl Cl 0.1484 0.1585 'International Tables Vol C Tables 4.2.6.8 and 6.1.1.4'

loop_
_geom_angle_atom_site_label_1
_geom_angle_atom_site_label_2
_geom_angle_atom_site_label_3
_geom_angle
_geom_angle_site_symmetry_1
_geom_angle_site_symmetry_3
_geom_angle_publ_flag
P2 Au1 Au2 131.92(12) . . ?
P2 Au1 Re1 148.19(11) . . ?
Au2 Au1 Re1 63.00(3) . . ?
P2 Au1 Re2 142.04(12) . . ?
Au2 Au1 Re2 62.89(3) . . ?
Re1 Au1 Re2 67.78(3) . . ?
P3 Au2 Au1 129.31(12) . . ?
P3 Au2 Re1 148.45(12) . . ?
Au1 Au2 Re1 62.16(3) . . ?
P3 Au2 Re2 143.24(12) . . ?
Au1 Au2 Re2 62.87(3) . . ?
Re1 Au2 Re2 67.49(3) . . ?
Re2 Re1 P1 48.51(9) . . ?
Re2 Re1 Cl1 92.19(12) . . ?
Re2 Re1 C1 144.4(5) . . ?
Re2 Re1 C2 125.1(4) . . ?
Re2 Re1 C3 91.9(5) . . ?
C1 Re1 C2 90.3(7) . . ?
C1 Re1 C3 89.8(8) . . ?
C2 Re1 C3 92.0(7) . . ?
C1 Re1 P1 96.0(5) . . ?
C2 Re1 P1 173.5(5) . . ?
C3 Re1 P1 89.6(6) . . ?
C1 Re1 Cl1 83.8(6) . . ?
C2 Re1 Cl1 89.9(5) . . ?
C3 Re1 Cl1 173.4(6) . . ?
P1 Re1 Cl1 89.3(2) . . ?
C1 Re1 Au1 151.8(5) . . ?
C2 Re1 Au1 74.9(4) . . ?
C3 Re1 Au1 67.3(6) . . ?
P1 Re1 Au1 99.91(11) . . ?
Cl1 Re1 Au1 119.26(14) . . ?
C1 Re1 Au2 144.9(5) . . ?
C2 Re1 Au2 75.7(5) . . ?
C3 Re1 Au2 122.2(6) . . ?
P1 Re1 Au2 98.14(11) . . ?
Cl1 Re1 Au2 64.44(14) . . ?
Au1 Re1 Au2 54.84(3) . . ?
Re1 Re2 P1 47.95(9) . . ?
Re1 Re2 C4 143.8(5) . . ?
Re1 Re2 C5 125.6(4) . . ?
Re1 Re2 C6 90.0(5) . . ?
Re1 Re2 C7 94.0(5) . . ?
C4 Re2 C5 90.6(7) . . ?
C4 Re2 C7 86.9(8) . . ?
C5 Re2 C7 90.1(8) . . ?
C4 Re2 C6 87.0(8) . . ?
C5 Re2 C6 91.3(8) . . ?
C7 Re2 C6 173.8(8) . . ?
C4 Re2 P1 95.9(5) . . ?
C5 Re2 P1 173.5(4) . . ?
C7 Re2 P1 89.7(6) . . ?
C6 Re2 P1 89.6(6) . . ?
C4 Re2 Au1 148.5(5) . . ?
C5 Re2 Au1 76.2(4) . . ?
C7 Re2 Au1 121.0(6) . . ?
C6 Re2 Au1 65.2(6) . . ?
P1 Re2 Au1 98.32(10) . . ?
C4 Re2 Au2 150.4(5) . . ?
C5 Re2 Au2 76.8(5) . . ?
C7 Re2 Au2 66.7(6) . . ?
C6 Re2 Au2 119.4(6) . . ?
P1 Re2 Au2 97.15(11) . . ?
Au1 Re2 Au2 54.24(2) . . ?
C21 P1 C11 111.1(8) . . ?
C21 P1 Re1 115.2(6) . . ?
C11 P1 Re1 115.1(5) . . ?
C21 P1 Re2 115.1(5) . . ?
C11 P1 Re2 114.4(5) . . ?
Re1 P1 Re2 83.54(14) . . ?
C51 P2 C41 106.2(5) . . ?
C51 P2 C31 105.8(6) . . ?
C41 P2 C31 102.6(5) . . ?
C51 P2 Au1 116.1(4) . . ?
C41 P2 Au1 111.8(4) . . ?
C31 P2 Au1 113.2(4) . . ?
C61 P3 C71 103.6(6) . . ?
C61 P3 C81 106.0(7) . . ?
C71 P3 C81 106.1(7) . . ?
C61 P3 Au2 114.7(5) . . ?
C71 P3 Au2 115.5(6) . . ?
C81 P3 Au2 110.1(4) . . ?
O1 C1 Re1 176.2(16) . . ?
O2 C2 Re1 174.2(14) . . ?
O3 C3 Re1 175.5(22) . . ?
O4 C4 Re2 177.9(17) . . ?
O5 C5 Re2 173.8(17) . . ?
O6 C6 Re2 172.9(27) . . ?
O7 C7 Re2 173.1(25) . . ?
C16 C11 C12 109.9(14) . . ?
C16 C11 P1 114.8(11) . . ?
C12 C11 P1 115.2(11) . . ?
C11 C12 C13 109.1(15) . . ?
C14 C13 C12 111.9(17) . . ?
C15 C14 C13 110.3(16) . . ?
C14 C15 C16 112.2(17) . . ?
C11 C16 C15 110.1(14) . . ?
C22 C21 C26 110.6(14) . . ?
C22 C21 P1 116.9(12) . . ?
C26 C21 P1 115.3(12) . . ?
C21 C22 C23 110.7(15) . . ?
C24 C23 C22 112.3(17) . . ?
C25 C24 C23 110.9(17) . . ?
C24 C25 C26 113.0(18) . . ?
C21 C26 C25 111.9(15) . . ?
C32 C31 C36 120.0 . . ?
C32 C31 P2 119.8(8) . . ?
C36 C31 P2 120.1(8) . . ?
C31 C32 C33 120.0 . . ?
C34 C33 C32 120.0 . . ?
C33 C34 C35 120.0 . . ?
C36 C35 C34 120.0 . . ?
C35 C36 C31 120.0 . . ?
C42 C41 C46 120.0 . . ?
C42 C41 P2 123.4(7) . . ?
C46 C41 P2 116.6(7) . . ?
C43 C42 C41 120.0 . . ?
C42 C43 C44 120.0 . . ?
C45 C44 C43 120.0 . . ?
C44 C45 C46 120.0 . . ?
C45 C46 C41 120.0 . . ?
C52 C51 C56 120.0 . . ?
C52 C51 P2 121.3(8) . . ?
C56 C51 P2 118.7(8) . . ?
C53 C52 C51 120.0 . . ?
C54 C53 C52 120.0 . . ?
C53 C54 C55 120.0 . . ?
C56 C55 C54 120.0 . . ?
C55 C56 C51 120.0 . . ?
C62 C61 C66 120.0 . . ?
C62 C61 P3 120.5(9) . . ?
C66 C61 P3 119.3(9) . . ?
C63 C62 C61 120.0 . . ?
C64 C63 C62 120.0 . . ?
C63 C64 C65 120.0 . . ?
C66 C65 C64 120.0 . . ?
C65 C66 C61 120.0 . . ?
C72 C71 C76 120.0 . . ?
C72 C71 P3 117.7(11) . . ?
C76 C71 P3 122.2(11) . . ?
C71 C72 C73 120.0 . . ?
C74 C73 C72 120.0 . . ?
C75 C74 C73 120.0 . . ?
C76 C75 C74 120.0 . . ?
C75 C76 C71 120.0 . . ?
C82 C81 C86 120.0 . . ?
C82 C81 P3 120.3(12) . . ?
C86 C81 P3 119.6(12) . . ?
C81 C82 C83 120.0 . . ?
C82 C83 C84 120.0 . . ?
C85 C84 C83 120.0 . . ?
C86 C85 C84 120.0 . . ?
C85 C86 C81 120.0 . . ?
Cl12 C100 Cl11 94.1(17) . . ?

loop_
_geom_bond_atom_site_label_1
_geom_bond_atom_site_label_2
_geom_bond_distance
_geom_bond_site_symmetry_2
_geom_bond_publ_flag
Au1 P2 2.287(4) . ?
Au1 Au2 2.6903(10) . ?
Au1 Re1 2.9098(12) . ?
Au1 Re2 2.9506(11) . ?
Au2 P3 2.287(5) . ?
Au2 Re1 2.9322(11) . ?
Au2 Re2 2.9510(11) . ?
Re1 Re2 3.2680(10) . ?
Re1 C1 1.89(2) . ?
Re1 C2 1.93(2) . ?
Re1 C3 2.00(2) . ?
Re1 P1 2.442(4) . ?
Re1 Cl1 2.549(7) . ?
Re2 C4 1.91(2) . ?
Re2 C5 1.97(2) . ?
Re2 C7 2.09(2) . ?
Re2 C6 2.11(2) . ?
Re2 P1 2.464(5) . ?
P1 C21 1.84(2) . ?
P1 C11 1.873(15) . ?
P2 C51 1.806(9) . ?
P2 C41 1.817(9) . ?
P2 C31 1.818(10) . ?
P3 C61 1.803(10) . ?
P3 C71 1.810(11) . ?
P3 C81 1.818(12) . ?
C1 O1 1.17(2) . ?
C2 O2 1.18(2) . ?
C3 O3 1.02(2) . ?
C4 O4 1.14(2) . ?
C5 O5 1.16(2) . ?
C6 O6 0.92(2) . ?
C7 O7 0.95(2) . ?
C11 C16 1.53(2) . ?
C11 C12 1.53(2) . ?
C12 C13 1.53(2) . ?
C13 C14 1.51(3) . ?
C14 C15 1.50(2) . ?
C15 C16 1.53(2) . ?
C21 C22 1.51(2) . ?
C21 C26 1.52(2) . ?
C22 C23 1.55(2) . ?
C23 C24 1.53(3) . ?
C24 C25 1.47(3) . ?
C25 C26 1.53(2) . ?
C31 C32 1.39 . ?
C31 C36 1.39 . ?
C32 C33 1.39 . ?
C33 C34 1.39 . ?
C34 C35 1.39 . ?
C35 C36 1.39 . ?
C41 C42 1.39 . ?
C41 C46 1.39 . ?
C42 C43 1.39 . ?
C43 C44 1.39 . ?
C44 C45 1.39 . ?
C45 C46 1.39 . ?
C51 C52 1.39 . ?
C51 C56 1.39 . ?
C52 C53 1.39 . ?
C53 C54 1.39 . ?
C54 C55 1.39 . ?
C55 C56 1.39 . ?
C61 C62 1.39 . ?
C61 C66 1.39 . ?
C62 C63 1.39 . ?
C63 C64 1.39 . ?
C64 C65 1.39 . ?
C65 C66 1.39 . ?
C71 C72 1.39 . ?
C71 C76 1.39 . ?
C72 C73 1.39 . ?
C73 C74 1.39 . ?
C74 C75 1.39 . ?
C75 C76 1.39 . ?
C81 C82 1.39 . ?
C81 C86 1.39 . ?
C82 C83 1.39 . ?
C83 C84 1.39 . ?
C84 C85 1.39 . ?
C85 C86 1.39 . ?
C100 Cl12 1.81(3) . ?
C100 Cl11 2.00(3) . ?
